data_4112674
loop_
_publ_author_name
'Derek C. Fox'
'Adam T. Fiedler'
'Heather L. Halfen'
'Thomas C. Brunold'
'Jason A. Halfen'

_publ_section_title
;
 Electronic Structure Control of the Nucleophilicity of Transition
 Metal-Thiolate Complexes: An Experimental and Theoretical Study
;
_journal_name_full 'Journal of the American Chemical Society'
_journal_page_first 7627
_journal_page_last 7638
_journal_paper_doi 10.1021/ja039419q
_journal_volume 126
_journal_year 2004
_chemical_formula_sum 'C49 H51 B Co N4 S'
_chemical_formula_weight 797.74
_chemical_name_common 'complex 2'
_chemical_name_systematic
; 
 ? 
;
_space_group_IT_number 14
_symmetry_cell_setting monoclinic
_symmetry_space_group_name_Hall '-P 2ybc'
_symmetry_space_group_name_H-M 'P 1 21/c 1'
_atom_sites_solution_hydrogens geom
_atom_sites_solution_primary direct
_atom_sites_solution_secondary difmap
_audit_creation_method SHELXL-97
_cell_angle_alpha 90.00
_cell_angle_beta 90.99(1)
_cell_angle_gamma 90.00
_cell_formula_units_Z 4
_cell_length_a 10.905(1)
_cell_length_b 18.917(2)
_cell_length_c 20.445(1)
_cell_measurement_reflns_used 25
_cell_measurement_temperature 293(2)
_cell_measurement_theta_max 15.35
_cell_measurement_theta_min 9.80
_cell_volume 4217.0(6)
_computing_structure_refinement 'SHELXL-97 (Sheldrick, 1997)'
_computing_structure_solution 'SHELXS-97 (Sheldrick, 1990)'
_diffrn_ambient_temperature 293(2)
_diffrn_measured_fraction_theta_full 0.997
_diffrn_measured_fraction_theta_max 0.997
_diffrn_measurement_device_type CAD4
_diffrn_measurement_method 'Omega 2-theta scans'
_diffrn_radiation_monochromator graphite
_diffrn_radiation_source 'fine-focus sealed tube'
_diffrn_radiation_type MoK\a
_diffrn_radiation_wavelength 0.71073
_diffrn_reflns_av_R_equivalents 0.0362
_diffrn_reflns_av_sigmaI/netI 0.0732
_diffrn_reflns_limit_h_max 12
_diffrn_reflns_limit_h_min 0
_diffrn_reflns_limit_k_max 22
_diffrn_reflns_limit_k_min 0
_diffrn_reflns_limit_l_max 24
_diffrn_reflns_limit_l_min -24
_diffrn_reflns_number 7851
_diffrn_reflns_theta_full 25.05
_diffrn_reflns_theta_max 25.05
_diffrn_reflns_theta_min 2.15
_diffrn_standards_decay_% 0
_diffrn_standards_interval_time '5400 seconds'
_diffrn_standards_number 2
_exptl_absorpt_coefficient_mu 0.495
_exptl_absorpt_correction_T_max 1.0000
_exptl_absorpt_correction_T_min 0.9278
_exptl_absorpt_correction_type 'psi-scan corrections'
_exptl_crystal_colour maroon
_exptl_crystal_density_diffrn 1.257
_exptl_crystal_description block
_exptl_crystal_F_000 1684
_exptl_crystal_size_max 0.46
_exptl_crystal_size_mid 0.40
_exptl_crystal_size_min 0.25
_refine_diff_density_max 0.240
_refine_diff_density_min -0.271
_refine_diff_density_rms 0.051
_refine_ls_extinction_method none
_refine_ls_goodness_of_fit_ref 1.028
_refine_ls_hydrogen_treatment mixed
_refine_ls_matrix_type full
_refine_ls_number_parameters 505
_refine_ls_number_reflns 7432
_refine_ls_number_restraints 0
_refine_ls_restrained_S_all 1.028
_refine_ls_R_factor_all 0.1143
_refine_ls_R_factor_gt 0.0602
_refine_ls_shift/su_max 0.001
_refine_ls_shift/su_mean 0.000
_refine_ls_structure_factor_coef Fsqd
_refine_ls_weighting_details 'calc w=1/[\s^2^(Fo^2^)+(0.0426P)^2^+1.4043P] where P=(Fo^2^+2Fc^2^)/3'
_refine_ls_weighting_scheme calc
_refine_ls_wR_factor_gt 0.1054
_refine_ls_wR_factor_ref 0.1256
_reflns_number_gt 4855
_reflns_number_total 7432
_reflns_threshold_expression >2sigma(I)
_cod_data_source_file ja039419qsi20031104_024514.cif
_cod_data_source_block 2
_cod_database_code 4112674

loop_
_symmetry_equiv_pos_as_xyz
'x, y, z'
'-x, y+1/2, -z+1/2'
'-x, -y, -z'
'x, -y-1/2, z-1/2'

loop_
_atom_site_label
_atom_site_type_symbol
_atom_site_fract_x
_atom_site_fract_y
_atom_site_fract_z
_atom_site_U_iso_or_equiv
_atom_site_adp_type
_atom_site_occupancy
_atom_site_symmetry_multiplicity
_atom_site_calc_flag
_atom_site_refinement_flags
Co1 Co 0.30708(4) 0.36010(3) 0.78529(2) 0.04542(16) Uani 1 1 d .
S1 S 0.44533(11) 0.44511(7) 0.81247(5) 0.0736(4) Uani 1 1 d .
N1 N 0.3734(3) 0.26406(16) 0.82731(14) 0.0472(8) Uani 1 1 d .
N2 N 0.1928(3) 0.36280(17) 0.87031(13) 0.0479(7) Uani 1 1 d .
N3 N 0.3864(3) 0.31550(16) 0.70127(14) 0.0498(8) Uani 1 1 d .
N4 N 0.1434(3) 0.40571(17) 0.74874(14) 0.0532(8) Uani 1 1 d .
C1 C 0.4255(3) 0.2754(2) 0.89457(18) 0.0606(11) Uani 1 1 d .
H1A H 0.4871 0.3123 0.8925 0.073 Uiso 1 1 calc R
H1B H 0.4666 0.2323 0.9084 0.073 Uiso 1 1 calc R
C2 C 0.3345(4) 0.2954(2) 0.94584(18) 0.0658(12) Uani 1 1 d .
H2A H 0.3778 0.2998 0.9875 0.079 Uiso 1 1 calc R
H2B H 0.2759 0.2572 0.9499 0.079 Uiso 1 1 calc R
C3 C 0.2648(4) 0.3629(2) 0.93315(17) 0.0617(11) Uani 1 1 d .
H3A H 0.2092 0.3709 0.9689 0.074 Uiso 1 1 calc R
H3B H 0.3225 0.4020 0.9326 0.074 Uiso 1 1 calc R
C4 C 0.1068(3) 0.3015(2) 0.86741(19) 0.0577(11) Uani 1 1 d .
H4A H 0.0257 0.3184 0.8550 0.069 Uiso 1 1 calc R
H4B H 0.1015 0.2809 0.9107 0.069 Uiso 1 1 calc R
C5 C 0.1444(4) 0.2446(2) 0.8198(2) 0.0637(12) Uani 1 1 d .
H5A H 0.1376 0.2643 0.7761 0.076 Uiso 1 1 calc R
H5B H 0.0847 0.2067 0.8223 0.076 Uiso 1 1 calc R
C6 C 0.2714(3) 0.2115(2) 0.8270(2) 0.0580(11) Uani 1 1 d .
H6A H 0.2752 0.1848 0.8674 0.070 Uiso 1 1 calc R
H6B H 0.2831 0.1787 0.7912 0.070 Uiso 1 1 calc R
C7 C 0.4751(4) 0.2402(2) 0.78560(19) 0.0629(11) Uani 1 1 d .
H7A H 0.4824 0.1892 0.7891 0.076 Uiso 1 1 calc R
H7B H 0.5511 0.2607 0.8021 0.076 Uiso 1 1 calc R
C8 C 0.4589(3) 0.2596(2) 0.71502(19) 0.0505(10) Uani 1 1 d .
C9 C 0.5261(4) 0.2266(2) 0.6678(2) 0.0656(12) Uani 1 1 d .
H9A H 0.5751 0.1880 0.6789 0.079 Uiso 1 1 calc R
C10 C 0.5211(4) 0.2502(2) 0.6047(2) 0.0691(12) Uani 1 1 d .
H10A H 0.5650 0.2275 0.5722 0.083 Uiso 1 1 calc R
C11 C 0.4502(4) 0.3079(2) 0.59048(19) 0.0660(12) Uani 1 1 d .
H11A H 0.4467 0.3260 0.5482 0.079 Uiso 1 1 calc R
C12 C 0.3843(4) 0.3387(2) 0.63937(19) 0.0591(11) Uani 1 1 d .
H12A H 0.3358 0.3777 0.6290 0.071 Uiso 1 1 calc R
C13 C 0.1259(4) 0.4299(2) 0.86428(18) 0.0603(11) Uani 1 1 d .
H13A H 0.1798 0.4688 0.8761 0.072 Uiso 1 1 calc R
H13B H 0.0574 0.4301 0.8939 0.072 Uiso 1 1 calc R
C14 C 0.0794(3) 0.4392(2) 0.79507(19) 0.0523(10) Uani 1 1 d .
C15 C -0.0204(4) 0.4806(2) 0.7801(2) 0.0652(12) Uani 1 1 d .
H15A H -0.0625 0.5032 0.8133 0.078 Uiso 1 1 calc R
C16 C -0.0579(4) 0.4887(2) 0.7165(2) 0.0728(13) Uani 1 1 d .
H16A H -0.1238 0.5179 0.7056 0.087 Uiso 1 1 calc R
C17 C 0.0039(4) 0.4526(2) 0.6688(2) 0.0717(13) Uani 1 1 d .
H17A H -0.0206 0.4561 0.6251 0.086 Uiso 1 1 calc R
C18 C 0.1022(4) 0.4115(2) 0.6868(2) 0.0643(12) Uani 1 1 d .
H18A H 0.1423 0.3863 0.6545 0.077 Uiso 1 1 calc R
C19 C 0.4905(4) 0.4760(2) 0.73555(19) 0.0542(10) Uani 1 1 d .
C20 C 0.5955(4) 0.4511(3) 0.7058(2) 0.0799(14) Uani 1 1 d .
H20A H 0.6439 0.4173 0.7269 0.096 Uiso 1 1 calc R
C21 C 0.6286(5) 0.4759(4) 0.6453(3) 0.105(2) Uani 1 1 d .
H21A H 0.6987 0.4578 0.6260 0.126 Uiso 1 1 calc R
C22 C 0.5620(8) 0.5259(4) 0.6128(3) 0.116(3) Uani 1 1 d .
C23 C 0.4603(7) 0.5497(3) 0.6421(3) 0.115(2) Uani 1 1 d .
H23A H 0.4124 0.5834 0.6206 0.139 Uiso 1 1 calc R
C24 C 0.4244(5) 0.5263(2) 0.7026(3) 0.0844(15) Uani 1 1 d .
H24A H 0.3542 0.5449 0.7212 0.101 Uiso 1 1 calc R
C25 C 0.6035(8) 0.5532(4) 0.5465(3) 0.202(5) Uani 1 1 d .
H25A H 0.5453 0.5872 0.5300 0.303 Uiso 1 1 calc R
H25B H 0.6088 0.5144 0.5164 0.303 Uiso 1 1 calc R
H25C H 0.6825 0.5751 0.5514 0.303 Uiso 1 1 calc R
C1A C -0.1223(3) 0.21101(19) 0.67707(17) 0.0424(9) Uani 1 1 d .
B1A B -0.0819(4) 0.1951(2) 0.6013(2) 0.0417(10) Uani 1 1 d .
C2A C -0.1535(3) 0.2768(2) 0.70216(19) 0.0528(10) Uani 1 1 d .
H2AA H -0.1520 0.3157 0.6743 0.063 Uiso 1 1 calc R
C3A C -0.1868(3) 0.2874(2) 0.7667(2) 0.0624(12) Uani 1 1 d .
H3AA H -0.2065 0.3326 0.7808 0.075 Uiso 1 1 calc R
C4A C -0.1911(3) 0.2322(3) 0.8098(2) 0.0624(12) Uani 1 1 d .
H4AA H -0.2136 0.2391 0.8530 0.075 Uiso 1 1 calc R
C5A C -0.1610(3) 0.1661(2) 0.78729(19) 0.0578(11) Uani 1 1 d .
H5AA H -0.1634 0.1276 0.8155 0.069 Uiso 1 1 calc R
C6A C -0.1272(3) 0.1563(2) 0.72306(18) 0.0495(10) Uani 1 1 d .
H6AA H -0.1066 0.1109 0.7097 0.059 Uiso 1 1 calc R
C7A C 0.0386(3) 0.14293(19) 0.60340(16) 0.0425(8) Uani 1 1 d .
C8A C 0.0513(3) 0.08289(18) 0.56490(16) 0.0430(9) Uani 1 1 d .
H8AA H -0.0123 0.0711 0.5360 0.052 Uiso 1 1 calc R
C9A C 0.1541(3) 0.0397(2) 0.56743(18) 0.0505(10) Uani 1 1 d .
H9AA H 0.1578 0.0001 0.5406 0.061 Uiso 1 1 calc R
C10A C 0.2499(3) 0.0547(2) 0.6090(2) 0.0593(11) Uani 1 1 d .
H10B H 0.3190 0.0259 0.6106 0.071 Uiso 1 1 calc R
C11A C 0.2420(3) 0.1129(2) 0.6481(2) 0.0705(13) Uani 1 1 d .
H11B H 0.3063 0.1240 0.6768 0.085 Uiso 1 1 calc R
C12A C 0.1390(3) 0.1556(2) 0.6455(2) 0.0626(12) Uani 1 1 d .
H12B H 0.1363 0.1947 0.6731 0.075 Uiso 1 1 calc R
C13A C -0.0486(4) 0.2692(2) 0.56282(18) 0.0525(10) Uani 1 1 d .
C14A C -0.1412(5) 0.3154(2) 0.5425(2) 0.0742(13) Uani 1 1 d .
H14A H -0.2217 0.3049 0.5531 0.089 Uiso 1 1 calc R
C15A C -0.1183(7) 0.3765(3) 0.5069(3) 0.0990(18) Uani 1 1 d .
H15B H -0.1826 0.4061 0.4943 0.119 Uiso 1 1 calc R
C16A C 0.0006(8) 0.3929(3) 0.4906(3) 0.107(2) Uani 1 1 d .
H16B H 0.0170 0.4327 0.4656 0.128 Uiso 1 1 calc R
C17A C 0.0938(6) 0.3501(3) 0.5116(3) 0.101(2) Uani 1 1 d .
H17B H 0.1745 0.3621 0.5026 0.121 Uiso 1 1 calc R
C18A C 0.0695(4) 0.2894(2) 0.5458(2) 0.0670(12) Uani 1 1 d .
H18B H 0.1349 0.2605 0.5582 0.080 Uiso 1 1 calc R
C19A C -0.1939(3) 0.15543(17) 0.55979(17) 0.0403(8) Uani 1 1 d .
C20A C -0.2069(3) 0.16266(19) 0.49199(18) 0.0487(9) Uani 1 1 d .
H20B H -0.1513 0.1910 0.4701 0.058 Uiso 1 1 calc R
C21A C -0.2982(3) 0.1298(2) 0.45610(19) 0.0552(10) Uani 1 1 d .
H21B H -0.3026 0.1362 0.4110 0.066 Uiso 1 1 calc R
C22A C -0.3832(3) 0.0874(2) 0.4861(2) 0.0552(10) Uani 1 1 d .
H22A H -0.4462 0.0662 0.4620 0.066 Uiso 1 1 calc R
C23A C -0.3724(3) 0.07746(19) 0.5526(2) 0.0510(10) Uani 1 1 d .
H23B H -0.4276 0.0483 0.5740 0.061 Uiso 1 1 calc R
C24A C -0.2792(3) 0.11090(18) 0.58795(18) 0.0442(9) Uani 1 1 d .
H24B H -0.2737 0.1030 0.6328 0.053 Uiso 1 1 calc R

loop_
_atom_site_aniso_label
_atom_site_aniso_U_11
_atom_site_aniso_U_22
_atom_site_aniso_U_33
_atom_site_aniso_U_23
_atom_site_aniso_U_13
_atom_site_aniso_U_12
Co1 0.0422(3) 0.0535(3) 0.0406(3) -0.0059(3) 0.0012(2) -0.0008(3)
S1 0.0838(8) 0.0845(9) 0.0527(7) -0.0096(6) 0.0047(6) -0.0348(7)
N1 0.0359(17) 0.060(2) 0.0455(18) 0.0002(15) -0.0020(14) -0.0025(15)
N2 0.0456(17) 0.057(2) 0.0411(17) -0.0071(16) 0.0029(14) -0.0031(17)
N3 0.0488(19) 0.055(2) 0.0456(19) -0.0080(16) 0.0005(15) 0.0065(16)
N4 0.053(2) 0.065(2) 0.0413(19) -0.0056(16) -0.0018(16) 0.0080(17)
C1 0.051(2) 0.077(3) 0.054(3) 0.006(2) -0.014(2) -0.007(2)
C2 0.064(3) 0.092(3) 0.041(2) 0.008(2) -0.007(2) -0.008(3)
C3 0.066(3) 0.085(3) 0.035(2) -0.007(2) 0.0005(19) -0.008(3)
C4 0.040(2) 0.076(3) 0.058(3) -0.001(2) 0.0034(19) -0.008(2)
C5 0.047(2) 0.066(3) 0.078(3) -0.006(2) -0.008(2) -0.015(2)
C6 0.059(3) 0.056(3) 0.059(3) -0.002(2) -0.005(2) -0.004(2)
C7 0.050(2) 0.079(3) 0.060(3) 0.002(2) 0.002(2) 0.017(2)
C8 0.036(2) 0.060(3) 0.055(2) -0.008(2) 0.0013(18) 0.0013(19)
C9 0.057(3) 0.066(3) 0.073(3) -0.012(2) 0.005(2) 0.018(2)
C10 0.065(3) 0.082(3) 0.061(3) -0.019(3) 0.009(2) 0.010(3)
C11 0.077(3) 0.077(3) 0.044(2) -0.007(2) 0.008(2) 0.002(3)
C12 0.066(3) 0.062(3) 0.049(2) -0.004(2) 0.001(2) 0.013(2)
C13 0.060(3) 0.069(3) 0.051(2) -0.013(2) 0.006(2) 0.008(2)
C14 0.049(2) 0.050(2) 0.058(3) -0.015(2) 0.002(2) -0.001(2)
C15 0.062(3) 0.059(3) 0.074(3) -0.017(2) 0.005(2) 0.010(2)
C16 0.065(3) 0.066(3) 0.088(4) -0.003(3) -0.014(3) 0.013(2)
C17 0.074(3) 0.079(3) 0.062(3) 0.003(3) -0.016(2) 0.009(3)
C18 0.058(3) 0.077(3) 0.058(3) -0.010(2) -0.002(2) 0.009(2)
C19 0.050(2) 0.051(2) 0.062(3) -0.003(2) -0.006(2) -0.009(2)
C20 0.055(3) 0.104(4) 0.081(3) 0.003(3) 0.006(3) 0.006(3)
C21 0.083(4) 0.152(6) 0.080(4) -0.021(4) 0.034(3) -0.047(4)
C22 0.165(7) 0.115(6) 0.068(4) 0.013(4) 0.000(4) -0.092(6)
C23 0.168(7) 0.073(4) 0.105(5) 0.032(4) -0.036(5) -0.023(4)
C24 0.096(4) 0.061(3) 0.095(4) 0.003(3) 0.001(3) 0.011(3)
C25 0.326(11) 0.198(8) 0.083(5) 0.018(5) 0.018(6) -0.179(8)
C1A 0.0332(19) 0.044(2) 0.050(2) -0.0054(18) -0.0013(16) -0.0034(17)
B1A 0.041(2) 0.040(2) 0.045(2) -0.0036(19) 0.0016(19) -0.0069(19)
C2A 0.049(2) 0.049(2) 0.061(3) -0.006(2) 0.0011(19) 0.0005(19)
C3A 0.048(2) 0.068(3) 0.071(3) -0.026(2) 0.002(2) 0.010(2)
C4A 0.042(2) 0.088(3) 0.057(3) -0.020(3) 0.005(2) 0.000(2)
C5A 0.046(2) 0.077(3) 0.050(2) 0.003(2) -0.0012(19) -0.011(2)
C6A 0.046(2) 0.052(2) 0.051(2) -0.0048(19) -0.0006(18) -0.0011(18)
C7A 0.0376(19) 0.048(2) 0.042(2) -0.0087(18) 0.0048(16) -0.0069(18)
C8A 0.040(2) 0.047(2) 0.042(2) 0.0023(17) -0.0022(16) -0.0034(18)
C9A 0.049(2) 0.052(2) 0.050(2) -0.0040(19) 0.0018(19) 0.001(2)
C10A 0.042(2) 0.070(3) 0.066(3) -0.007(2) 0.006(2) 0.010(2)
C11A 0.035(2) 0.093(4) 0.083(3) -0.026(3) -0.012(2) -0.002(2)
C12A 0.045(2) 0.072(3) 0.071(3) -0.030(2) -0.004(2) -0.004(2)
C13A 0.071(3) 0.041(2) 0.046(2) -0.0082(18) 0.009(2) -0.009(2)
C14A 0.092(4) 0.051(3) 0.079(3) 0.006(2) 0.000(3) -0.009(3)
C15A 0.151(6) 0.061(4) 0.085(4) 0.011(3) -0.004(4) 0.005(4)
C16A 0.191(7) 0.055(3) 0.075(4) 0.011(3) 0.033(4) -0.017(4)
C17A 0.144(5) 0.067(4) 0.093(4) -0.010(3) 0.064(4) -0.036(4)
C18A 0.082(3) 0.055(3) 0.065(3) -0.012(2) 0.028(2) -0.014(2)
C19A 0.0358(19) 0.039(2) 0.046(2) -0.0034(17) 0.0010(16) 0.0077(16)
C20A 0.047(2) 0.050(2) 0.049(2) 0.0061(18) -0.0010(18) -0.0008(19)
C21A 0.055(2) 0.062(3) 0.048(2) -0.001(2) -0.0114(19) 0.007(2)
C22A 0.043(2) 0.049(2) 0.073(3) -0.006(2) -0.018(2) 0.0035(19)
C23A 0.042(2) 0.046(2) 0.065(3) -0.002(2) 0.005(2) -0.0060(18)
C24A 0.040(2) 0.044(2) 0.049(2) -0.0002(17) 0.0006(17) 0.0008(17)

loop_
_atom_type_symbol
_atom_type_description
_atom_type_scat_dispersion_real
_atom_type_scat_dispersion_imag
_atom_type_scat_source
C C 0.0033 0.0016 'International Tables Vol C Tables 4.2.6.8 and 6.1.1.4'
H H 0.0000 0.0000 'International Tables Vol C Tables 4.2.6.8 and 6.1.1.4'
B B 0.0013 0.0007 'International Tables Vol C Tables 4.2.6.8 and 6.1.1.4'
N N 0.0061 0.0033 'International Tables Vol C Tables 4.2.6.8 and 6.1.1.4'
S S 0.1246 0.1234 'International Tables Vol C Tables 4.2.6.8 and 6.1.1.4'
Co Co 0.3494 0.9721 'International Tables Vol C Tables 4.2.6.8 and 6.1.1.4'

loop_
_geom_angle_atom_site_label_1
_geom_angle_atom_site_label_2
_geom_angle_atom_site_label_3
_geom_angle
N4 Co1 N3 103.38(12)
N4 Co1 N1 140.46(12)
N3 Co1 N1 81.17(12)
N4 Co1 N2 77.20(11)
N3 Co1 N2 156.24(12)
N1 Co1 N2 83.79(11)
N4 Co1 S1 110.62(10)
N3 Co1 S1 101.70(9)
N1 Co1 S1 106.65(9)
N2 Co1 S1 100.17(9)
C19 S1 Co1 102.25(13)
C7 N1 C6 111.1(3)
C7 N1 C1 107.3(3)
C6 N1 C1 111.8(3)
C7 N1 Co1 106.3(2)
C6 N1 Co1 108.6(2)
C1 N1 Co1 111.7(2)
C13 N2 C4 110.9(3)
C13 N2 C3 108.9(3)
C4 N2 C3 110.9(3)
C13 N2 Co1 104.2(2)
C4 N2 Co1 108.7(2)
C3 N2 Co1 113.0(2)
C12 N3 C8 117.0(3)
C12 N3 Co1 129.6(3)
C8 N3 Co1 113.0(2)
C18 N4 C14 117.2(3)
C18 N4 Co1 129.5(3)
C14 N4 Co1 112.9(2)
N1 C1 C2 115.6(3)
C1 C2 C3 115.5(3)
N2 C3 C2 113.8(3)
N2 C4 C5 113.6(3)
C4 C5 C6 119.1(3)
N1 C6 C5 113.8(3)
N1 C7 C8 113.8(3)
N3 C8 C9 122.0(4)
N3 C8 C7 116.9(3)
C9 C8 C7 120.7(4)
C10 C9 C8 120.2(4)
C9 C10 C11 118.4(4)
C10 C11 C12 119.1(4)
N3 C12 C11 123.3(4)
N2 C13 C14 109.8(3)
N4 C14 C15 122.1(4)
N4 C14 C13 115.9(3)
C15 C14 C13 122.0(4)
C16 C15 C14 120.0(4)
C15 C16 C17 118.5(4)
C18 C17 C16 118.9(4)
N4 C18 C17 123.2(4)
C24 C19 C20 117.0(4)
C24 C19 S1 121.3(4)
C20 C19 S1 121.7(3)
C21 C20 C19 120.6(5)
C22 C21 C20 121.9(6)
C23 C22 C21 116.9(6)
C23 C22 C25 122.8(8)
C21 C22 C25 120.3(8)
C22 C23 C24 122.8(6)
C19 C24 C23 120.7(5)
C2A C1A C6A 113.7(3)
C2A C1A B1A 125.6(3)
C6A C1A B1A 120.7(3)
C7A B1A C1A 108.2(3)
C7A B1A C13A 109.9(3)
C1A B1A C13A 111.0(3)
C7A B1A C19A 108.9(3)
C1A B1A C19A 111.0(3)
C13A B1A C19A 107.9(3)
C3A C2A C1A 123.3(4)
C4A C3A C2A 121.0(4)
C3A C4A C5A 117.8(4)
C4A C5A C6A 120.7(4)
C5A C6A C1A 123.6(4)
C8A C7A C12A 113.8(3)
C8A C7A B1A 124.3(3)
C12A C7A B1A 121.9(3)
C9A C8A C7A 123.2(3)
C10A C9A C8A 120.6(4)
C11A C10A C9A 118.5(4)
C10A C11A C12A 120.6(4)
C11A C12A C7A 123.2(4)
C14A C13A C18A 114.9(4)
C14A C13A B1A 120.7(4)
C18A C13A B1A 124.3(4)
C15A C14A C13A 122.8(5)
C16A C15A C14A 119.4(6)
C17A C16A C15A 119.3(5)
C16A C17A C18A 120.6(6)
C17A C18A C13A 122.9(5)
C24A C19A C20A 114.4(3)
C24A C19A B1A 123.8(3)
C20A C19A B1A 121.7(3)
C21A C20A C19A 123.0(4)
C20A C21A C22A 120.8(4)
C21A C22A C23A 118.2(4)
C22A C23A C24A 120.0(4)
C19A C24A C23A 123.4(4)

loop_
_geom_bond_atom_site_label_1
_geom_bond_atom_site_label_2
_geom_bond_distance
Co1 N4 2.108(3)
Co1 N3 2.112(3)
Co1 N1 2.131(3)
Co1 N2 2.157(3)
Co1 S1 2.2670(12)
S1 C19 1.756(4)
N1 C7 1.481(4)
N1 C6 1.491(4)
N1 C1 1.494(4)
N2 C13 1.468(5)
N2 C4 1.493(4)
N2 C3 1.494(4)
N3 C12 1.340(4)
N3 C8 1.347(4)
N4 C18 1.341(5)
N4 C14 1.345(4)
C1 C2 1.504(5)
C2 C3 1.506(5)
C4 C5 1.513(5)
C5 C6 1.524(5)
C7 C8 1.497(5)
C8 C9 1.372(5)
C9 C10 1.365(6)
C10 C11 1.367(6)
C11 C12 1.371(5)
C13 C14 1.505(5)
C14 C15 1.371(5)
C15 C16 1.365(5)
C16 C17 1.375(6)
C17 C18 1.369(5)
C19 C24 1.364(6)
C19 C20 1.387(6)
C20 C21 1.378(7)
C21 C22 1.359(9)
C22 C23 1.347(9)
C22 C25 1.526(7)
C23 C24 1.377(7)
C1A C2A 1.391(5)
C1A C6A 1.400(5)
C1A B1A 1.646(5)
B1A C7A 1.643(5)
B1A C13A 1.651(5)
B1A C19A 1.655(5)
C2A C3A 1.389(5)
C3A C4A 1.368(6)
C4A C5A 1.373(5)
C5A C6A 1.383(5)
C7A C8A 1.390(4)
C7A C12A 1.402(5)
C8A C9A 1.388(5)
C9A C10A 1.365(5)
C10A C11A 1.364(5)
C11A C12A 1.383(5)
C13A C14A 1.394(6)
C13A C18A 1.394(5)
C14A C15A 1.390(6)
C15A C16A 1.380(8)
C16A C17A 1.363(8)
C17A C18A 1.372(6)
C19A C24A 1.388(5)
C19A C20A 1.398(5)
C20A C21A 1.375(5)
C21A C22A 1.377(5)
C22A C23A 1.377(5)
C23A C24A 1.389(5)

loop_
_geom_torsion_atom_site_label_1
_geom_torsion_atom_site_label_2
_geom_torsion_atom_site_label_3
_geom_torsion_atom_site_label_4
_geom_torsion
N4 Co1 S1 C19 -72.24(18)
N3 Co1 S1 C19 37.06(18)
N1 Co1 S1 C19 121.22(17)
N2 Co1 S1 C19 -152.28(17)
N4 Co1 N1 C7 124.1(2)
N3 Co1 N1 C7 23.8(2)
N2 Co1 N1 C7 -174.7(2)
S1 Co1 N1 C7 -75.9(2)
N4 Co1 N1 C6 4.5(3)
N3 Co1 N1 C6 -95.8(2)
N2 Co1 N1 C6 65.7(2)
S1 Co1 N1 C6 164.5(2)
N4 Co1 N1 C1 -119.2(2)
N3 Co1 N1 C1 140.4(2)
N2 Co1 N1 C1 -58.0(2)
S1 Co1 N1 C1 40.8(2)
N4 Co1 N2 C13 -37.9(2)
N3 Co1 N2 C13 -132.1(3)
N1 Co1 N2 C13 177.0(2)
S1 Co1 N2 C13 71.1(2)
N4 Co1 N2 C4 80.5(2)
N3 Co1 N2 C4 -13.7(4)
N1 Co1 N2 C4 -64.6(2)
S1 Co1 N2 C4 -170.5(2)
N4 Co1 N2 C3 -156.0(3)
N3 Co1 N2 C3 109.8(3)
N1 Co1 N2 C3 58.9(3)
S1 Co1 N2 C3 -47.0(3)
N4 Co1 N3 C12 34.7(4)
N1 Co1 N3 C12 174.6(3)
N2 Co1 N3 C12 123.3(4)
S1 Co1 N3 C12 -80.1(3)
N4 Co1 N3 C8 -152.6(2)
N1 Co1 N3 C8 -12.7(2)
N2 Co1 N3 C8 -64.0(4)
S1 Co1 N3 C8 92.6(2)
N3 Co1 N4 C18 -5.4(4)
N1 Co1 N4 C18 -97.7(4)
N2 Co1 N4 C18 -161.0(4)
S1 Co1 N4 C18 102.8(4)
N3 Co1 N4 C14 -178.3(3)
N1 Co1 N4 C14 89.4(3)
N2 Co1 N4 C14 26.1(3)
S1 Co1 N4 C14 -70.1(3)
C7 N1 C1 C2 -176.2(4)
C6 N1 C1 C2 -54.1(5)
Co1 N1 C1 C2 67.8(4)
N1 C1 C2 C3 -60.1(5)
C13 N2 C3 C2 178.1(3)
C4 N2 C3 C2 55.8(4)
Co1 N2 C3 C2 -66.5(4)
C1 C2 C3 N2 58.6(5)
C13 N2 C4 C5 130.7(3)
C3 N2 C4 C5 -108.2(4)
Co1 N2 C4 C5 16.6(4)
N2 C4 C5 C6 55.8(5)
C7 N1 C6 C5 -135.8(3)
C1 N1 C6 C5 104.3(4)
Co1 N1 C6 C5 -19.3(4)
C4 C5 C6 N1 -54.7(5)
C6 N1 C7 C8 85.8(4)
C1 N1 C7 C8 -151.7(3)
Co1 N1 C7 C8 -32.1(4)
C12 N3 C8 C9 -1.3(5)
Co1 N3 C8 C9 -175.0(3)
C12 N3 C8 C7 171.5(3)
Co1 N3 C8 C7 -2.2(4)
N1 C7 C8 N3 24.2(5)
N1 C7 C8 C9 -162.9(4)
N3 C8 C9 C10 0.2(6)
C7 C8 C9 C10 -172.4(4)
C8 C9 C10 C11 1.4(7)
C9 C10 C11 C12 -1.8(7)
C8 N3 C12 C11 0.9(6)
Co1 N3 C12 C11 173.4(3)
C10 C11 C12 N3 0.6(7)
C4 N2 C13 C14 -72.2(4)
C3 N2 C13 C14 165.5(3)
Co1 N2 C13 C14 44.7(3)
C18 N4 C14 C15 -3.1(6)
Co1 N4 C14 C15 170.7(3)
C18 N4 C14 C13 178.2(4)
Co1 N4 C14 C13 -7.9(4)
N2 C13 C14 N4 -26.2(5)
N2 C13 C14 C15 155.2(4)
N4 C14 C15 C16 0.2(6)
C13 C14 C15 C16 178.7(4)
C14 C15 C16 C17 2.2(7)
C15 C16 C17 C18 -1.5(7)
C14 N4 C18 C17 3.9(6)
Co1 N4 C18 C17 -168.8(3)
C16 C17 C18 N4 -1.6(7)
Co1 S1 C19 C24 84.5(4)
Co1 S1 C19 C20 -96.2(3)
C24 C19 C20 C21 -1.0(7)
S1 C19 C20 C21 179.6(4)
C19 C20 C21 C22 0.9(8)
C20 C21 C22 C23 -0.9(9)
C20 C21 C22 C25 178.6(5)
C21 C22 C23 C24 1.0(10)
C25 C22 C23 C24 -178.4(5)
C20 C19 C24 C23 1.1(7)
S1 C19 C24 C23 -179.5(4)
C22 C23 C24 C19 -1.2(9)
C2A C1A B1A C7A 135.0(3)
C6A C1A B1A C7A -44.6(4)
C2A C1A B1A C13A 14.4(5)
C6A C1A B1A C13A -165.2(3)
C2A C1A B1A C19A -105.5(4)
C6A C1A B1A C19A 74.8(4)
C6A C1A C2A C3A -0.2(5)
B1A C1A C2A C3A -179.9(3)
C1A C2A C3A C4A -0.2(6)
C2A C3A C4A C5A 0.2(6)
C3A C4A C5A C6A 0.2(6)
C4A C5A C6A C1A -0.7(6)
C2A C1A C6A C5A 0.7(5)
B1A C1A C6A C5A -179.7(3)
C1A B1A C7A C8A 133.2(3)
C13A B1A C7A C8A -105.5(4)
C19A B1A C7A C8A 12.4(5)
C1A B1A C7A C12A -46.4(4)
C13A B1A C7A C12A 74.9(4)
C19A B1A C7A C12A -167.2(3)
C12A C7A C8A C9A -0.5(5)
B1A C7A C8A C9A 179.9(3)
C7A C8A C9A C10A 0.0(6)
C8A C9A C10A C11A 0.3(6)
C9A C10A C11A C12A 0.0(7)
C10A C11A C12A C7A -0.5(7)
C8A C7A C12A C11A 0.7(6)
B1A C7A C12A C11A -179.6(4)
C7A B1A C13A C14A 166.3(3)
C1A B1A C13A C14A -74.0(4)
C19A B1A C13A C14A 47.8(4)
C7A B1A C13A C18A -11.0(5)
C1A B1A C13A C18A 108.6(4)
C19A B1A C13A C18A -129.6(4)
C18A C13A C14A C15A 1.0(6)
B1A C13A C14A C15A -176.6(4)
C13A C14A C15A C16A 0.1(8)
C14A C15A C16A C17A -2.3(9)
C15A C16A C17A C18A 3.2(9)
C16A C17A C18A C13A -2.1(8)
C14A C13A C18A C17A -0.1(6)
B1A C13A C18A C17A 177.4(4)
C7A B1A C19A C24A 89.0(4)
C1A B1A C19A C24A -30.1(5)
C13A B1A C19A C24A -151.8(3)
C7A B1A C19A C20A -88.7(4)
C1A B1A C19A C20A 152.3(3)
C13A B1A C19A C20A 30.5(4)
C24A C19A C20A C21A 1.4(5)
B1A C19A C20A C21A 179.3(3)
C19A C20A C21A C22A 0.2(6)
C20A C21A C22A C23A -1.6(6)
C21A C22A C23A C24A 1.3(5)
C20A C19A C24A C23A -1.7(5)
B1A C19A C24A C23A -179.6(3)
C22A C23A C24A C19A 0.4(6)
